data_4507578
loop_
_publ_author_name
'Jia, Li-Na'
'Hou, Lei'
'Wei, Lei'
'Jing, Xiao-Jing'
'Liu, Bo'
'Wang, Yao-Yu'
'Shi, Qi-Zhen'

_publ_section_title
;
 Five sra Topological Ln(III)-MOFs Based on Novel Metal-Carboxylate/Cl
 Chain: Structure, Near-Infrared Luminescence and Magnetic Properties
;
_journal_issue 4
_journal_name_full 'Crystal Growth &amp; Design'
_journal_page_first 1570
_journal_paper_doi 10.1021/cg301810y
_journal_volume 13
_journal_year 2013
_chemical_formula_sum 'C17 H15 Ce Cl N O5'
_chemical_formula_weight 488.87
_chemical_name_systematic
;
 ?
;
_space_group_IT_number 62
_symmetry_cell_setting orthorhombic
_symmetry_space_group_name_Hall '-P 2ac 2n'
_symmetry_space_group_name_H-M 'P n m a'
_atom_sites_solution_hydrogens geom
_atom_sites_solution_primary direct
_atom_sites_solution_secondary difmap
_audit_creation_method SHELXL-97
_cell_angle_alpha 90.00
_cell_angle_beta 90.00
_cell_angle_gamma 90.00
_cell_formula_units_Z 4
_cell_length_a 7.4355(12)
_cell_length_b 25.881(4)
_cell_length_c 9.5099(15)
_cell_measurement_reflns_used 6447
_cell_measurement_temperature 296(2)
_cell_measurement_theta_max 28.25
_cell_measurement_theta_min 3.15
_cell_volume 1830.1(5)
_computing_structure_refinement 'SHELXL-97 (Sheldrick, 1997)'
_computing_structure_solution 'SHELXS-97 (Sheldrick, 1990)'
_diffrn_ambient_temperature 296(2)
_diffrn_measured_fraction_theta_full 0.994
_diffrn_measured_fraction_theta_max 0.994
_diffrn_radiation_monochromator graphite
_diffrn_radiation_source 'fine-focus sealed tube'
_diffrn_radiation_type MoK\a
_diffrn_radiation_wavelength 0.71073
_diffrn_reflns_av_R_equivalents 0.0216
_diffrn_reflns_av_sigmaI/netI 0.0177
_diffrn_reflns_limit_h_max 5
_diffrn_reflns_limit_h_min -9
_diffrn_reflns_limit_k_max 30
_diffrn_reflns_limit_k_min -31
_diffrn_reflns_limit_l_max 10
_diffrn_reflns_limit_l_min -11
_diffrn_reflns_number 8976
_diffrn_reflns_theta_full 25.99
_diffrn_reflns_theta_max 25.99
_diffrn_reflns_theta_min 2.28
_exptl_absorpt_coefficient_mu 2.659
_exptl_absorpt_correction_T_max 0.6912
_exptl_absorpt_correction_T_min 0.5799
_exptl_absorpt_correction_type multi-scan
_exptl_absorpt_process_details sadabs
_exptl_crystal_colour colorless
_exptl_crystal_density_diffrn 1.774
_exptl_crystal_density_method 'not measured'
_exptl_crystal_description prism
_exptl_crystal_F_000 956
_exptl_crystal_size_max 0.23
_exptl_crystal_size_mid 0.17
_exptl_crystal_size_min 0.15
_refine_diff_density_max 1.287
_refine_diff_density_min -1.786
_refine_diff_density_rms 0.123
_refine_ls_extinction_method none
_refine_ls_goodness_of_fit_ref 1.121
_refine_ls_hydrogen_treatment constr
_refine_ls_matrix_type full
_refine_ls_number_parameters 136
_refine_ls_number_reflns 1828
_refine_ls_number_restraints 0
_refine_ls_restrained_S_all 1.121
_refine_ls_R_factor_all 0.0337
_refine_ls_R_factor_gt 0.0319
_refine_ls_shift/su_max 0.000
_refine_ls_shift/su_mean 0.000
_refine_ls_structure_factor_coef Fsqd
_refine_ls_weighting_details 'calc w=1/[\s^2^(Fo^2^)+(0.0117P)^2^+12.1497P] where P=(Fo^2^+2Fc^2^)/3'
_refine_ls_weighting_scheme calc
_refine_ls_wR_factor_gt 0.0734
_refine_ls_wR_factor_ref 0.0744
_reflns_number_gt 1728
_reflns_number_total 1828
_reflns_threshold_expression >2sigma(I)
_cod_data_source_file cg301810y_si_002.cif
_cod_data_source_block Ce
_cod_original_sg_symbol_H-M Pnma
_cod_database_code 4507578

loop_
_symmetry_equiv_pos_as_xyz
'x, y, z'
'-x+1/2, -y, z+1/2'
'x+1/2, -y+1/2, -z+1/2'
'-x, y+1/2, -z'
'-x, -y, -z'
'x-1/2, y, -z-1/2'
'-x-1/2, y-1/2, z-1/2'
'x, -y-1/2, z'

loop_
_atom_site_label
_atom_site_type_symbol
_atom_site_fract_x
_atom_site_fract_y
_atom_site_fract_z
_atom_site_U_iso_or_equiv
_atom_site_adp_type
_atom_site_occupancy
_atom_site_symmetry_multiplicity
_atom_site_calc_flag
_atom_site_refinement_flags
Cl1 Cl -0.0712(2) -0.2500 0.4621(2) 0.0293(4) Uani 1 2 d S
N1 N -0.6038(16) -0.1791(4) 0.7068(10) 0.045(3) Uani 0.50 1 d P
Ce1 Ce -0.40933(5) -0.2500 0.32257(4) 0.01672(13) Uani 1 2 d S
O1 O -0.7017(5) -0.19581(13) 0.3227(4) 0.0256(8) Uani 1 1 d .
O2 O -0.4603(5) -0.15551(15) 0.3936(5) 0.0412(11) Uani 1 1 d .
O3 O -0.5052(9) -0.2500 0.5699(7) 0.0474(16) Uani 1 2 d S
C1 C -0.6261(7) -0.15617(19) 0.3737(6) 0.0275(11) Uani 1 1 d .
C2 C -0.7389(8) -0.1103(2) 0.4108(8) 0.0394(13) Uani 1 1 d .
C3 C -0.9207(8) -0.1129(2) 0.4208(8) 0.0406(14) Uani 1 1 d .
H3A H -0.9785 -0.1442 0.4033 0.049 Uiso 1 1 calc R
C4 C -1.0215(8) -0.0699(2) 0.4567(9) 0.0516(17) Uani 1 1 d .
H4A H -1.1457 -0.0731 0.4635 0.062 Uiso 1 1 calc R
C5 C -0.9453(9) -0.0232(2) 0.4822(11) 0.068(2) Uani 1 1 d .
C6 C -0.7647(11) -0.0201(3) 0.4589(14) 0.103(2) Uani 1 1 d .
H6A H -0.7091 0.0120 0.4639 0.123 Uiso 1 1 calc R
C7 C -0.6608(10) -0.0633(3) 0.4279(14) 0.100(2) Uani 1 1 d .
H7A H -0.5368 -0.0599 0.4189 0.119 Uiso 1 1 calc R
C8 C -0.6264(17) -0.2215(5) 0.6341(12) 0.037(3) Uani 0.50 1 d P
H8A H -0.7484 -0.2335 0.6278 0.044 Uiso 0.50 1 d PR
C9 C -0.427(3) -0.1561(8) 0.722(2) 0.082(6) Uani 0.50 1 d P
H9A H -0.3366 -0.1735 0.6676 0.123 Uiso 0.50 1 d PR
H9B H -0.3924 -0.1565 0.8196 0.123 Uiso 0.50 1 d PR
H9C H -0.4374 -0.1210 0.6908 0.123 Uiso 0.50 1 d PR
C10 C -0.753(2) -0.1548(7) 0.7809(16) 0.065(5) Uani 0.50 1 d P
H10A H -0.8636 -0.1730 0.7673 0.097 Uiso 0.50 1 d PR
H10B H -0.7663 -0.1197 0.7500 0.097 Uiso 0.50 1 d PR
H10C H -0.7213 -0.1552 0.8789 0.097 Uiso 0.50 1 d PR

loop_
_atom_site_aniso_label
_atom_site_aniso_U_11
_atom_site_aniso_U_22
_atom_site_aniso_U_33
_atom_site_aniso_U_23
_atom_site_aniso_U_13
_atom_site_aniso_U_12
Cl1 0.0180(8) 0.0395(10) 0.0303(9) 0.000 -0.0027(7) 0.000
N1 0.055(7) 0.050(6) 0.030(5) -0.008(5) 0.007(5) -0.001(6)
Ce1 0.01162(19) 0.01265(19) 0.0259(2) 0.000 0.00137(15) 0.000
O1 0.0216(17) 0.0156(15) 0.040(2) -0.0055(15) -0.0026(16) 0.0018(14)
O2 0.0221(19) 0.0250(19) 0.077(3) -0.019(2) 0.001(2) 0.0025(16)
O3 0.041(4) 0.069(4) 0.032(3) 0.000 0.003(3) 0.000
C1 0.022(2) 0.018(2) 0.042(3) -0.004(2) 0.003(2) 0.0024(19)
C2 0.025(2) 0.020(2) 0.073(4) -0.016(2) 0.004(3) 0.004(2)
C3 0.029(3) 0.020(2) 0.073(4) -0.016(3) 0.007(3) 0.002(2)
C4 0.025(3) 0.026(3) 0.103(5) -0.022(3) 0.007(3) 0.003(2)
C5 0.028(3) 0.024(3) 0.151(6) -0.037(4) 0.009(4) 0.005(2)
C6 0.039(3) 0.040(3) 0.230(7) -0.054(5) 0.013(5) -0.003(3)
C7 0.033(3) 0.040(3) 0.226(7) -0.051(4) 0.011(5) 0.000(3)
C8 0.034(6) 0.045(7) 0.031(6) 0.002(5) 0.005(5) 0.001(5)
C9 0.087(14) 0.095(14) 0.064(11) -0.041(10) 0.023(10) -0.039(12)
C10 0.075(11) 0.071(10) 0.048(9) 0.000(8) 0.027(8) 0.021(9)

loop_
_atom_type_symbol
_atom_type_description
_atom_type_scat_dispersion_real
_atom_type_scat_dispersion_imag
_atom_type_scat_source
C C 0.0033 0.0016 'International Tables Vol C Tables 4.2.6.8 and 6.1.1.4'
H H 0.0000 0.0000 'International Tables Vol C Tables 4.2.6.8 and 6.1.1.4'
Ce Ce -0.2486 2.6331 'International Tables Vol C Tables 4.2.6.8 and 6.1.1.4'
Cl Cl 0.1484 0.1585 'International Tables Vol C Tables 4.2.6.8 and 6.1.1.4'
N N 0.0061 0.0033 'International Tables Vol C Tables 4.2.6.8 and 6.1.1.4'
O O 0.0106 0.0060 'International Tables Vol C Tables 4.2.6.8 and 6.1.1.4'

loop_
_geom_angle_atom_site_label_1
_geom_angle_atom_site_label_2
_geom_angle_atom_site_label_3
_geom_angle
_geom_angle_site_symmetry_1
_geom_angle_site_symmetry_3
Ce1 Cl1 Ce1 86.15(5) . 6_656
C8 N1 C9 120.9(12) . .
C8 N1 C10 121.4(13) . .
C9 N1 C10 117.6(12) . .
O3 Ce1 O1 135.03(13) . 3_545
O3 Ce1 O1 135.03(13) . 6_656
O1 Ce1 O1 68.19(16) 3_545 6_656
O3 Ce1 O2 72.85(11) . .
O1 Ce1 O2 140.45(12) 3_545 .
O1 Ce1 O2 72.68(13) 6_656 .
O3 Ce1 O2 72.85(11) . 8
O1 Ce1 O2 72.68(13) 3_545 8
O1 Ce1 O2 140.45(12) 6_656 8
O2 Ce1 O2 144.8(2) . 8
O3 Ce1 O1 75.87(15) . 8
O1 Ce1 O1 102.41(11) 3_545 8
O1 Ce1 O1 145.36(7) 6_656 8
O2 Ce1 O1 113.11(12) . 8
O2 Ce1 O1 50.12(11) 8 8
O3 Ce1 O1 75.87(15) . .
O1 Ce1 O1 145.36(7) 3_545 .
O1 Ce1 O1 102.41(11) 6_656 .
O2 Ce1 O1 50.12(11) . .
O2 Ce1 O1 113.11(12) 8 .
O1 Ce1 O1 65.66(15) 8 .
O3 Ce1 Cl1 79.03(16) . .
O1 Ce1 Cl1 73.26(9) 3_545 .
O1 Ce1 Cl1 73.26(9) 6_656 .
O2 Ce1 Cl1 90.45(9) . .
O2 Ce1 Cl1 90.45(9) 8 .
O1 Ce1 Cl1 137.98(8) 8 .
O1 Ce1 Cl1 137.98(8) . .
O3 Ce1 C1 71.60(14) . 8
O1 Ce1 C1 88.10(13) 3_545 8
O1 Ce1 C1 152.64(14) 6_656 8
O2 Ce1 C1 131.26(14) . 8
O2 Ce1 C1 24.85(13) 8 8
O1 Ce1 C1 25.32(13) 8 8
O1 Ce1 C1 89.26(12) . 8
Cl1 Ce1 C1 113.93(11) . 8
O3 Ce1 C1 71.60(14) . .
O1 Ce1 C1 152.64(14) 3_545 .
O1 Ce1 C1 88.10(13) 6_656 .
O2 Ce1 C1 24.85(13) . .
O2 Ce1 C1 131.26(14) 8 .
O1 Ce1 C1 89.26(13) 8 .
O1 Ce1 C1 25.32(13) . .
Cl1 Ce1 C1 113.93(11) . .
C1 Ce1 C1 110.5(2) 8 .
O3 Ce1 Cl1 139.17(16) . 6_556
O1 Ce1 Cl1 75.30(9) 3_545 6_556
O1 Ce1 Cl1 75.30(9) 6_656 6_556
O2 Ce1 Cl1 100.40(11) . 6_556
O2 Ce1 Cl1 100.40(11) 8 6_556
O1 Ce1 Cl1 70.06(9) 8 6_556
O1 Ce1 Cl1 70.06(9) . 6_556
Cl1 Ce1 Cl1 141.80(5) . 6_556
C1 Ce1 Cl1 85.91(11) 8 6_556
C1 Ce1 Cl1 85.91(11) . 6_556
O3 Ce1 Ce1 93.51(15) . 6_556
O1 Ce1 Ce1 112.73(8) 3_545 6_556
O1 Ce1 Ce1 112.73(8) 6_656 6_556
O2 Ce1 Ce1 87.31(9) . 6_556
O2 Ce1 Ce1 87.31(9) 8 6_556
O1 Ce1 Ce1 38.04(8) 8 6_556
O1 Ce1 Ce1 38.04(8) . 6_556
Cl1 Ce1 Ce1 172.54(4) . 6_556
C1 Ce1 Ce1 62.99(10) 8 6_556
C1 Ce1 Ce1 62.99(10) . 6_556
Cl1 Ce1 Ce1 45.66(4) 6_556 6_556
C1 O2 Ce1 95.3(3) . .
C1 O1 Ce1 160.0(3) . 6_556
C1 O1 Ce1 93.8(3) . .
Ce1 O1 Ce1 102.38(12) 6_556 .
C8 O3 C8 68.2(11) . 8
C8 O3 Ce1 130.1(6) . .
C8 O3 Ce1 130.1(6) 8 .
O2 C1 O1 120.5(5) . .
O2 C1 C2 120.5(5) . .
O1 C1 C2 119.0(5) . .
O2 C1 Ce1 59.8(3) . .
O1 C1 Ce1 60.9(2) . .
C2 C1 Ce1 175.5(4) . .
C7 C2 C3 117.6(6) . .
C7 C2 C1 120.0(5) . .
C3 C2 C1 122.3(5) . .
C2 C3 C4 121.0(5) . .
C2 C3 H3A 119.5 . .
C4 C3 H3A 119.5 . .
C5 C4 C3 122.3(6) . .
C5 C4 H4A 118.8 . .
C3 C4 H4A 118.8 . .
C4 C5 C6 115.8(6) . .
C4 C5 C5 122.1(7) . 5_356
C6 C5 C5 121.8(8) . 5_356
C5 C6 C7 122.3(7) . .
C5 C6 H6A 118.8 . .
C7 C6 H6A 118.8 . .
C2 C7 C6 120.5(7) . .
C2 C7 H7A 119.7 . .
C6 C7 H7A 119.7 . .
N1 C8 O3 128.9(12) . .
N1 C8 C8 147.1(7) . 8
O3 C8 C8 55.9(6) . 8
N1 C8 H8A 115.1 . .
O3 C8 H8A 116.0 . .
C8 C8 H8A 71.2 8 .
C10 C9 N1 156(2) 6_657 .
C10 C9 H9A 45.9 6_657 .
N1 C9 H9A 112.6 . .
C10 C9 H9B 76.0 6_657 .
N1 C9 H9B 109.5 . .
H9A C9 H9B 109.5 . .
C10 C9 H9C 92.9 6_657 .
N1 C9 H9C 106.2 . .
H9A C9 H9C 109.5 . .
H9B C9 H9C 109.5 . .
C9 C10 N1 137(2) 6_557 .
N1 C10 H10A 112.1 . .
C9 C10 H10B 85.0 6_557 .
N1 C10 H10B 110.0 . .
H10A C10 H10B 109.5 . .
C9 C10 H10C 105.4 6_557 .
N1 C10 H10C 106.3 . .
H10A C10 H10C 109.5 . .
H10B C10 H10C 109.5 . .

loop_
_geom_bond_atom_site_label_1
_geom_bond_atom_site_label_2
_geom_bond_distance
_geom_bond_site_symmetry_2
Cl1 Ce1 2.8425(18) .
Cl1 Ce1 2.963(2) 6_656
N1 C8 1.308(16) .
N1 C9 1.45(2) .
N1 C10 1.455(17) .
Ce1 O3 2.457(6) .
Ce1 O1 2.502(3) 3_545
Ce1 O1 2.502(3) 6_656
Ce1 O2 2.565(4) .
Ce1 O2 2.565(4) 8
Ce1 O1 2.587(3) 8
Ce1 O1 2.587(3) .
Ce1 C1 2.955(5) 8
Ce1 C1 2.955(5) .
Ce1 Cl1 2.963(2) 6_556
Ce1 Ce1 3.9657(6) 6_556
O2 C1 1.247(6) .
O1 C1 1.266(6) .
O1 Ce1 2.502(3) 6_556
O3 C8 1.315(13) .
O3 C8 1.315(13) 8
C1 C2 1.497(7) .
C2 C7 1.357(9) .
C2 C3 1.357(8) .
C3 C4 1.385(8) .
C3 H3A 0.9300 .
C4 C5 1.356(9) .
C4 H4A 0.9300 .
C5 C6 1.363(10) .
C5 C5 1.491(11) 5_356
C6 C7 1.389(10) .
C6 H6A 0.9300 .
C7 H7A 0.9300 .
C8 C8 1.47(2) 8
C8 H8A 0.9599 .
C9 C10 1.29(2) 6_657
C9 H9A 0.9600 .
C9 H9B 0.9599 .
C9 H9C 0.9599 .
C10 C9 1.29(2) 6_557
C10 H10A 0.9599 .
C10 H10B 0.9602 .
C10 H10C 0.9601 .
